data_2014618
loop_
_publ_author_name
'Smolentsev, Anton I.'
'Naumov, Dmitry Yu.'

_publ_section_title
;
 Two alkali metal chlorites, LiClO~2~ and KClO~2~
;
_journal_issue 2
_journal_name_full 'Acta Crystallographica Section C'
_journal_page_first i17
_journal_page_last i19
_journal_paper_doi 10.1107/S0108270104032482
_journal_volume 61
_journal_year 2005
_chemical_formula_iupac 'K Cl O2'
_chemical_formula_moiety 'O2 Cl, K'
_chemical_formula_structural 'K Cl O2'
_chemical_formula_sum 'Cl K O2'
_chemical_formula_weight 106.55
_chemical_name_common 'potassium chlorite'
_chemical_name_systematic 'potassium chlorate(III)'
_space_group_IT_number 63
_symmetry_cell_setting orthorhombic
_symmetry_space_group_name_Hall '-C 2c 2'
_symmetry_space_group_name_H-M 'C m c m'
_atom_sites_solution_primary direct
_atom_sites_solution_secondary difmap
_audit_creation_method SHELXL-97
_cell_angle_alpha 90.00
_cell_angle_beta 90.00
_cell_angle_gamma 90.00
_cell_formula_units_Z 4
_cell_length_a 6.1446(9)
_cell_length_b 6.3798(12)
_cell_length_c 7.3755(19)
_cell_measurement_reflns_used 22
_cell_measurement_temperature 293(2)
_cell_measurement_theta_max 11.87
_cell_measurement_theta_min 11.09
_cell_volume 289.13(10)
_computing_cell_refinement CD4CA0
_computing_data_collection 'CD4CA0 (Enraf-Nonius, 1989)'
_computing_data_reduction 'CADDAT (Enraf-Nonius, 1989)'
_computing_molecular_graphics 'BS (Ozawa & Kang, 2004)'
_computing_publication_material SHELXL97
_computing_structure_refinement 'SHELXL97 (Sheldrick, 1997)'
_computing_structure_solution 'SHELXS97 (Sheldrick, 1997)'
_diffrn_ambient_temperature 293(2)
_diffrn_measured_fraction_theta_full 0.995
_diffrn_measured_fraction_theta_max 0.995
_diffrn_measurement_device_type 'Enraf-Nonius CAD-4'
_diffrn_measurement_method 2\q/\q
_diffrn_radiation_monochromator graphite
_diffrn_radiation_source 'fine-focus sealed tube'
_diffrn_radiation_type MoK\a
_diffrn_radiation_wavelength 0.71073
_diffrn_reflns_av_R_equivalents 0.0594
_diffrn_reflns_av_sigmaI/netI 0.0322
_diffrn_reflns_limit_h_max 7
_diffrn_reflns_limit_h_min 0
_diffrn_reflns_limit_k_max 8
_diffrn_reflns_limit_k_min -1
_diffrn_reflns_limit_l_max 9
_diffrn_reflns_limit_l_min -1
_diffrn_reflns_number 243
_diffrn_reflns_theta_full 27.46
_diffrn_reflns_theta_max 27.46
_diffrn_reflns_theta_min 5.37
_diffrn_standards_decay_% 0
_diffrn_standards_interval_time 60
_diffrn_standards_number 3
_exptl_absorpt_coefficient_mu 2.481
_exptl_absorpt_correction_T_max 0.672
_exptl_absorpt_correction_T_min 0.494
_exptl_absorpt_correction_type empirical
_exptl_absorpt_process_details '(CADDAT; Enraf-Nonius, 1989)'
_exptl_crystal_colour colourless
_exptl_crystal_density_diffrn 2.448
_exptl_crystal_density_meas ?
_exptl_crystal_density_method 'not measured'
_exptl_crystal_description plate
_exptl_crystal_F_000 208
_exptl_crystal_size_max 0.40
_exptl_crystal_size_mid 0.24
_exptl_crystal_size_min 0.16
_refine_diff_density_max 0.322
_refine_diff_density_min -1.034
_refine_ls_extinction_coef 0.025(7)
_refine_ls_extinction_expression Fc^*^=kFc[1+0.001xFc^2^\l^3^/sin(2\q)]^-1/4^
_refine_ls_extinction_method 'SHELXL97 (Sheldrick, 1997)'
_refine_ls_goodness_of_fit_ref 1.005
_refine_ls_matrix_type full
_refine_ls_number_parameters 16
_refine_ls_number_reflns 193
_refine_ls_number_restraints 0
_refine_ls_restrained_S_all 1.005
_refine_ls_R_factor_all 0.0341
_refine_ls_R_factor_gt 0.0295
_refine_ls_shift/su_max 0.000
_refine_ls_shift/su_mean 0.000
_refine_ls_structure_factor_coef Fsqd
_refine_ls_weighting_details 'calc w = 1/[\s^2^(Fo^2^)+(0.0464P)^2^] where P=(Fo^2^+2Fc^2^)/3'
_refine_ls_weighting_scheme calc
_refine_ls_wR_factor_gt 0.0728
_refine_ls_wR_factor_ref 0.0742
_reflns_number_gt 168
_reflns_number_total 193
_reflns_threshold_expression I>2\s(I)
_cod_data_source_file bc1064.cif
_cod_data_source_block II
_cod_depositor_comments
;
The following automatic conversions were performed:
'_geom_bond_publ_flag' value 'Yes' changed to 'yes' according to
'/home/saulius/struct/CIF-dictionaries/cif_core.dic' dictionary named
'cif_core.dic' version 2.4.1 from 2010-06-29 (3 times).

Automatic conversion script
Id: cif_fix_enum 1527 2010-12-29 10:47:43Z saulius 

The following automatic conversions were performed:

'_geom_bond_publ_flag' value 'Yes' changed to 'yes' according to
/home/saulius/struct/CIF-dictionaries/cif_core.dic dictionary named
'cif_core.dic' version 2.4.1 from 2010-06-29 (3 times).

Automatic conversion script
Id: cif_fix_values 1715 2011-07-08 13:25:40Z adriana 

The following automatic conversions were performed:

'_exptl_crystal_density_meas' value 'not measured' was changed to '?'
- the value is perceived as not measured.

Automatic conversion script
Id: cif_fix_values 3008 2015-01-20 13:52:24Z robertas 
;
_cod_database_code 2014618
_cod_database_fobs_code 2014618

loop_
_symmetry_equiv_pos_as_xyz
'x, y, z'
'-x, -y, z+1/2'
'x, -y, -z'
'-x, y, -z+1/2'
'x+1/2, y+1/2, z'
'-x+1/2, -y+1/2, z+1/2'
'x+1/2, -y+1/2, -z'
'-x+1/2, y+1/2, -z+1/2'
'-x, -y, -z'
'x, y, -z-1/2'
'-x, y, z'
'x, -y, z-1/2'
'-x+1/2, -y+1/2, -z'
'x+1/2, y+1/2, -z-1/2'
'-x+1/2, y+1/2, z'
'x+1/2, -y+1/2, z-1/2'

loop_
_atom_site_label
_atom_site_fract_x
_atom_site_fract_y
_atom_site_fract_z
_atom_site_U_iso_or_equiv
_atom_site_adp_type
_atom_site_calc_flag
_atom_site_refinement_flags
_atom_site_occupancy
_atom_site_disorder_assembly
_atom_site_disorder_group
_atom_site_type_symbol
K 0.0000 0.0000 0.0000 0.0329(4) Uani d S 1 . . K
Cl 0.5000 -0.03139(16) 0.2500 0.0261(4) Uani d S 1 . . Cl
O 0.2937(4) -0.1753(4) 0.2500 0.0401(8) Uani d S 1 . . O

loop_
_atom_site_aniso_label
_atom_site_aniso_U_11
_atom_site_aniso_U_22
_atom_site_aniso_U_33
_atom_site_aniso_U_12
_atom_site_aniso_U_13
_atom_site_aniso_U_23
K 0.0328(6) 0.0358(6) 0.0303(6) 0.000 0.000 -0.0003(4)
Cl 0.0226(6) 0.0205(6) 0.0352(7) 0.000 0.000 0.000
O 0.0263(11) 0.0290(12) 0.0651(17) -0.0063(10) 0.000 0.000

loop_
_atom_type_symbol
_atom_type_description
_atom_type_scat_dispersion_real
_atom_type_scat_dispersion_imag
_atom_type_scat_source
O O 0.0106 0.0060 'International Tables Vol C Tables 4.2.6.8 and 6.1.1.4'
Cl Cl 0.1484 0.1585 'International Tables Vol C Tables 4.2.6.8 and 6.1.1.4'
K K 0.2009 0.2494 'International Tables Vol C Tables 4.2.6.8 and 6.1.1.4'

loop_
_geom_angle_atom_site_label_1
_geom_angle_atom_site_label_2
_geom_angle_atom_site_label_3
_geom_angle_site_symmetry_1
_geom_angle_site_symmetry_3
_geom_angle
_geom_angle_publ_flag
O K O . 9 180.00(9) yes
O K O 9 3 79.86(7) ?
O K O . 3 100.14(7) yes
O K O 9 11 100.14(7) ?
O K O . 11 79.86(7) yes
O K O 3 11 180.0 ?
O K O 9 15 113.15(2) ?
O K O . 15 66.85(2) yes
O K O 3 15 81.93(2) ?
O K O 11 15 98.07(2) ?
O K O 9 7_445 66.85(2) ?
O K O . 7_445 113.15(2) yes
O K O 3 7_445 98.07(2) ?
O K O 11 7_445 81.93(2) ?
O K O 15 7_445 180.0 ?
O K O 9 5_455 81.93(2) ?
O K O . 5_455 98.07(2) yes
O K O 3 5_455 113.15(2) ?
O K O 11 5_455 66.85(2) ?
O K O 15 5_455 49.12(8) yes
O K O 7_445 5_455 130.88(8) ?
O K O 9 13_545 98.07(2) ?
O K O . 13_545 81.93(2) yes
O K O 3 13_545 66.85(2) ?
O K O 11 13_545 113.15(2) ?
O K O 15 13_545 130.88(8) ?
O K O 7_445 13_545 49.12(8) ?
O K O 5_455 13_545 180.00(10) ?
O Cl O . 11_655 108.18(18) yes

loop_
_geom_bond_atom_site_label_1
_geom_bond_atom_site_label_2
_geom_bond_site_symmetry_2
_geom_bond_distance
_geom_bond_publ_flag
K O 9 2.8120(18) ?
K O . 2.8120(18) yes
K O 3 2.8120(18) ?
K O 11 2.8120(18) ?
K O 15 3.0493(19) ?
K O 7_445 3.0493(19) ?
K O 5_455 3.0493(19) yes
K O 13_545 3.0493(19) ?
Cl O . 1.565(2) yes
Cl O 11_655 1.565(2) ?
O K 2 2.8120(18) ?
O K 5_545 3.0493(19) ?
O K 6_545 3.0493(19) ?
